data_4508549
loop_
_publ_author_name
'Buist, Amanda R.'
'Kennedy, Alan R.'
'Shankland, Kenneth'
'Shankland, Norman'
'Spillman, Mark J.'

_publ_section_title
;
 Salt Forms of Amides: Protonation and Polymorphism of Carbamazepine and
 Cytenamide
;
_journal_issue 11
_journal_name_full 'Crystal Growth &amp; Design'
_journal_page_first 5121
_journal_paper_doi 10.1021/cg401341y
_journal_volume 13
_journal_year 2013
_chemical_formula_sum 'C15 H13 Br N2 O'
_chemical_formula_weight 317.18
_chemical_name_systematic
;
 ?
;
_space_group_IT_number 19
_symmetry_cell_setting orthorhombic
_symmetry_space_group_name_Hall 'P 2ac 2ab'
_symmetry_space_group_name_H-M 'P 21 21 21'
_atom_sites_solution_hydrogens geom
_atom_sites_solution_primary direct
_atom_sites_solution_secondary difmap
_audit_creation_method SHELXL-97
_cell_angle_alpha 90.00
_cell_angle_beta 90.00
_cell_angle_gamma 90.00
_cell_formula_units_Z 4
_cell_length_a 7.8120(2)
_cell_length_b 9.5016(3)
_cell_length_c 18.0400(7)
_cell_measurement_reflns_used 3471
_cell_measurement_temperature 123(2)
_cell_measurement_theta_max 28.4044
_cell_measurement_theta_min 3.3693
_cell_volume 1339.05(8)
_computing_structure_refinement 'SHELXL-97 (Sheldrick, 2008)'
_diffrn_ambient_temperature 123(2)
_diffrn_measured_fraction_theta_full 0.995
_diffrn_measured_fraction_theta_max 0.928
_diffrn_measurement_device_type 'Oxford Diffraction Xcalibur E'
_diffrn_measurement_method 'omega scans'
_diffrn_radiation_monochromator graphite
_diffrn_radiation_source 'fine-focus sealed tube'
_diffrn_radiation_type MoK\a
_diffrn_radiation_wavelength 0.71073
_diffrn_reflns_av_R_equivalents 0.0349
_diffrn_reflns_av_sigmaI/netI 0.0567
_diffrn_reflns_limit_h_max 10
_diffrn_reflns_limit_h_min -10
_diffrn_reflns_limit_k_max 11
_diffrn_reflns_limit_k_min -12
_diffrn_reflns_limit_l_max 23
_diffrn_reflns_limit_l_min -23
_diffrn_reflns_number 6015
_diffrn_reflns_theta_full 27.00
_diffrn_reflns_theta_max 28.47
_diffrn_reflns_theta_min 3.38
_exptl_absorpt_coefficient_mu 3.063
_exptl_absorpt_correction_T_max 1.00000
_exptl_absorpt_correction_T_min 0.38091
_exptl_absorpt_correction_type multi-scan
_exptl_absorpt_process_details
;
CrysAlisPro, Oxford Diffraction Ltd.,
Version 1.171.34.40 (release 27-08-2010 CrysAlis171 .NET)
(compiled Aug 27 2010,11:50:40)
Empirical absorption correction using spherical harmonics,
 implemented in SCALE3 ABSPACK scaling algorithm.
;
_exptl_crystal_colour colourless
_exptl_crystal_density_diffrn 1.573
_exptl_crystal_density_method 'not measured'
_exptl_crystal_description euhedral
_exptl_crystal_F_000 640
_exptl_crystal_size_max 0.33
_exptl_crystal_size_mid 0.30
_exptl_crystal_size_min 0.22
_refine_diff_density_max 0.565
_refine_diff_density_min -0.449
_refine_diff_density_rms 0.080
_refine_ls_abs_structure_details 'Flack H D (1983), Acta Cryst. A39, 876-881'
_refine_ls_abs_structure_Flack -0.017(11)
_refine_ls_extinction_method none
_refine_ls_goodness_of_fit_ref 1.042
_refine_ls_hydrogen_treatment mixed
_refine_ls_matrix_type full
_refine_ls_number_parameters 184
_refine_ls_number_reflns 3043
_refine_ls_number_restraints 0
_refine_ls_restrained_S_all 1.042
_refine_ls_R_factor_all 0.0462
_refine_ls_R_factor_gt 0.0376
_refine_ls_shift/su_max 0.001
_refine_ls_shift/su_mean 0.000
_refine_ls_structure_factor_coef Fsqd
_refine_ls_weighting_details 'calc w=1/[\s^2^(Fo^2^)+(0.0299P)^2^+0.0000P] where P=(Fo^2^+2Fc^2^)/3'
_refine_ls_weighting_scheme calc
_refine_ls_wR_factor_gt 0.0702
_refine_ls_wR_factor_ref 0.0739
_reflns_number_gt 2721
_reflns_number_total 3043
_reflns_threshold_expression I>2\s(I)
_cod_data_source_file cg401341y_si_002.cif
_cod_data_source_block cbzbr_check
_cod_original_sg_symbol_H-M P212121
_cod_database_code 4508549

loop_
_symmetry_equiv_pos_as_xyz
'x, y, z'
'-x+1/2, -y, z+1/2'
'x+1/2, -y+1/2, -z'
'-x, y+1/2, -z+1/2'

loop_
_atom_site_label
_atom_site_type_symbol
_atom_site_fract_x
_atom_site_fract_y
_atom_site_fract_z
_atom_site_U_iso_or_equiv
_atom_site_adp_type
_atom_site_occupancy
_atom_site_symmetry_multiplicity
_atom_site_calc_flag
_atom_site_refinement_flags
Br1 Br 1.16331(4) -0.08018(3) 0.79683(2) 0.02335(10) Uani 1 1 d .
O1 O 0.8432(3) -0.0438(2) 0.89406(13) 0.0189(5) Uani 1 1 d .
N1 N 0.6228(3) 0.1081(2) 0.89869(15) 0.0141(6) Uani 1 1 d .
N2 N 0.8463(4) 0.1455(3) 0.81670(16) 0.0186(6) Uani 1 1 d .
C1 C 0.7729(4) 0.0721(3) 0.86890(17) 0.0145(6) Uani 1 1 d .
C2 C 0.5390(4) 0.2371(3) 0.87670(18) 0.0157(7) Uani 1 1 d .
C3 C 0.4524(4) 0.2405(3) 0.81017(18) 0.0185(7) Uani 1 1 d .
H3 H 0.4462 0.1588 0.7799 0.022 Uiso 1 1 calc R
C4 C 0.3738(4) 0.3657(3) 0.7880(2) 0.0235(8) Uani 1 1 d .
H4 H 0.3115 0.3698 0.7428 0.028 Uiso 1 1 calc R
C5 C 0.3881(4) 0.4852(4) 0.8331(2) 0.0245(8) Uani 1 1 d .
H5 H 0.3380 0.5716 0.8179 0.029 Uiso 1 1 calc R
C6 C 0.4744(4) 0.4775(3) 0.8990(2) 0.0209(8) Uani 1 1 d .
H6 H 0.4838 0.5597 0.9287 0.025 Uiso 1 1 calc R
C7 C 0.5488(4) 0.3528(3) 0.92407(19) 0.0169(7) Uani 1 1 d .
C8 C 0.6241(4) 0.3455(3) 0.9980(2) 0.0183(7) Uani 1 1 d .
H8 H 0.6783 0.4286 1.0155 0.022 Uiso 1 1 calc R
C9 C 0.6254(4) 0.2349(3) 1.04390(19) 0.0183(7) Uani 1 1 d .
H9 H 0.6775 0.2494 1.0909 0.022 Uiso 1 1 calc R
C10 C 0.5557(4) 0.0934(4) 1.03028(18) 0.0181(7) Uani 1 1 d .
C11 C 0.5489(4) 0.0317(3) 0.96069(19) 0.0168(7) Uani 1 1 d .
C12 C 0.4714(4) -0.0975(3) 0.94784(19) 0.0193(7) Uani 1 1 d .
H12 H 0.4676 -0.1362 0.8993 0.023 Uiso 1 1 calc R
C13 C 0.4000(4) -0.1686(3) 1.0072(2) 0.0221(8) Uani 1 1 d .
H13 H 0.3447 -0.2564 0.9995 0.026 Uiso 1 1 calc R
C14 C 0.4091(4) -0.1118(3) 1.0780(2) 0.0236(8) Uani 1 1 d .
H14 H 0.3629 -0.1623 1.1188 0.028 Uiso 1 1 calc R
C15 C 0.4850(4) 0.0178(4) 1.0894(2) 0.0207(8) Uani 1 1 d .
H15 H 0.4893 0.0561 1.1381 0.025 Uiso 1 1 calc R
H1N H 0.946(5) 0.116(4) 0.796(2) 0.036(11) Uiso 1 1 d .
H2N H 0.801(5) 0.231(4) 0.803(2) 0.037(11) Uiso 1 1 d .
H1H H 0.954(5) -0.076(4) 0.870(2) 0.047(12) Uiso 1 1 d .

loop_
_atom_site_aniso_label
_atom_site_aniso_U_11
_atom_site_aniso_U_22
_atom_site_aniso_U_33
_atom_site_aniso_U_23
_atom_site_aniso_U_13
_atom_site_aniso_U_12
Br1 0.01906(14) 0.02422(16) 0.02678(17) -0.00728(17) 0.00237(16) 0.00340(15)
O1 0.0196(10) 0.0131(11) 0.0240(12) 0.0036(9) 0.0047(12) 0.0062(10)
N1 0.0154(13) 0.0105(13) 0.0166(14) 0.0009(11) 0.0017(11) 0.0016(10)
N2 0.0173(13) 0.0154(13) 0.0231(16) 0.0018(12) 0.0041(14) 0.0039(13)
C1 0.0143(13) 0.0130(15) 0.0161(16) -0.0018(15) -0.0027(12) -0.0016(14)
C2 0.0134(14) 0.0112(15) 0.0224(18) 0.0051(14) 0.0053(14) 0.0031(13)
C3 0.0222(16) 0.0164(15) 0.0169(18) 0.0015(15) 0.0046(14) -0.0015(13)
C4 0.0195(17) 0.0277(16) 0.0234(19) 0.0099(17) 0.0028(16) 0.0026(13)
C5 0.0183(17) 0.0211(17) 0.034(2) 0.0103(17) 0.0088(16) 0.0081(14)
C6 0.0196(17) 0.0119(15) 0.031(2) 0.0045(16) 0.0067(17) -0.0022(14)
C7 0.0123(16) 0.0138(15) 0.0247(19) -0.0007(15) 0.0052(15) -0.0023(13)
C8 0.0104(17) 0.0174(16) 0.0271(19) -0.0046(16) 0.0020(15) -0.0018(12)
C9 0.0133(16) 0.0208(16) 0.0208(17) -0.0035(16) -0.0013(14) -0.0004(13)
C10 0.0134(14) 0.0179(16) 0.0230(17) 0.0054(16) -0.0017(13) 0.0042(14)
C11 0.0108(15) 0.0159(15) 0.0237(19) 0.0081(14) 0.0026(15) 0.0044(12)
C12 0.0199(16) 0.0143(17) 0.0236(17) -0.0016(16) 0.0027(14) 0.0050(14)
C13 0.0211(17) 0.0141(16) 0.031(2) 0.0063(16) 0.0070(17) 0.0008(13)
C14 0.0229(17) 0.0196(19) 0.028(2) 0.0110(16) 0.0085(16) 0.0046(14)
C15 0.0196(17) 0.0213(17) 0.0213(19) 0.0043(15) 0.0025(16) 0.0051(14)

loop_
_atom_type_symbol
_atom_type_description
_atom_type_scat_dispersion_real
_atom_type_scat_dispersion_imag
_atom_type_scat_source
Br Br -0.2901 2.4595 'International Tables Vol C Tables 4.2.6.8 and 6.1.1.4'
O O 0.0106 0.0060 'International Tables Vol C Tables 4.2.6.8 and 6.1.1.4'
N N 0.0061 0.0033 'International Tables Vol C Tables 4.2.6.8 and 6.1.1.4'
C C 0.0033 0.0016 'International Tables Vol C Tables 4.2.6.8 and 6.1.1.4'
H H 0.0000 0.0000 'International Tables Vol C Tables 4.2.6.8 and 6.1.1.4'

loop_
_geom_angle_atom_site_label_1
_geom_angle_atom_site_label_2
_geom_angle_atom_site_label_3
_geom_angle
C1 O1 H1H 118(2)
C1 N1 C2 120.3(3)
C1 N1 C11 122.1(3)
C2 N1 C11 117.1(2)
C1 N2 H1N 120(2)
C1 N2 H2N 119(2)
H1N N2 H2N 120(3)
N2 C1 O1 121.0(3)
N2 C1 N1 122.6(3)
O1 C1 N1 116.3(3)
C3 C2 C7 122.9(3)
C3 C2 N1 118.8(3)
C7 C2 N1 118.4(3)
C2 C3 C4 119.0(3)
C2 C3 H3 120.5
C4 C3 H3 120.5
C3 C4 C5 119.3(3)
C3 C4 H4 120.4
C5 C4 H4 120.4
C6 C5 C4 120.0(3)
C6 C5 H5 120.0
C4 C5 H5 120.0
C5 C6 C7 122.1(3)
C5 C6 H6 118.9
C7 C6 H6 118.9
C2 C7 C6 116.6(3)
C2 C7 C8 123.0(3)
C6 C7 C8 120.3(3)
C9 C8 C7 127.3(3)
C9 C8 H8 116.4
C7 C8 H8 116.4
C8 C9 C10 127.7(3)
C8 C9 H9 116.1
C10 C9 H9 116.1
C11 C10 C15 117.3(3)
C11 C10 C9 123.5(3)
C15 C10 C9 119.2(3)
C10 C11 C12 122.8(3)
C10 C11 N1 118.1(3)
C12 C11 N1 119.1(3)
C13 C12 C11 118.6(3)
C13 C12 H12 120.7
C11 C12 H12 120.7
C12 C13 C14 120.1(3)
C12 C13 H13 119.9
C14 C13 H13 119.9
C15 C14 C13 120.3(3)
C15 C14 H14 119.8
C13 C14 H14 119.8
C14 C15 C10 120.8(3)
C14 C15 H15 119.6
C10 C15 H15 119.6

loop_
_geom_bond_atom_site_label_1
_geom_bond_atom_site_label_2
_geom_bond_distance
O1 C1 1.312(4)
O1 H1H 1.02(4)
N1 C1 1.335(4)
N1 C2 1.445(4)
N1 C11 1.453(4)
N2 C1 1.304(4)
N2 H1N 0.91(4)
N2 H2N 0.92(4)
C2 C3 1.378(4)
C2 C7 1.394(5)
C3 C4 1.398(4)
C3 H3 0.9500
C4 C5 1.401(5)
C4 H4 0.9500
C5 C6 1.369(5)
C5 H5 0.9500
C6 C7 1.395(4)
C6 H6 0.9500
C7 C8 1.459(5)
C8 C9 1.338(5)
C8 H8 0.9500
C9 C10 1.472(5)
C9 H9 0.9500
C10 C11 1.386(5)
C10 C15 1.400(5)
C11 C12 1.388(4)
C12 C13 1.384(5)
C12 H12 0.9500
C13 C14 1.389(5)
C13 H13 0.9500
C14 C15 1.382(5)
C14 H14 0.9500
C15 H15 0.9500

loop_
_geom_torsion_atom_site_label_1
_geom_torsion_atom_site_label_2
_geom_torsion_atom_site_label_3
_geom_torsion_atom_site_label_4
_geom_torsion
C2 N1 C1 N2 -3.6(5)
C11 N1 C1 N2 -175.1(3)
C2 N1 C1 O1 177.5(3)
C11 N1 C1 O1 6.0(4)
C1 N1 C2 C3 78.1(4)
C11 N1 C2 C3 -110.0(3)
C1 N1 C2 C7 -102.2(3)
C11 N1 C2 C7 69.7(4)
C7 C2 C3 C4 1.5(5)
N1 C2 C3 C4 -178.8(3)
C2 C3 C4 C5 1.3(5)
C3 C4 C5 C6 -1.8(5)
C4 C5 C6 C7 -0.6(5)
C3 C2 C7 C6 -3.7(5)
N1 C2 C7 C6 176.6(3)
C3 C2 C7 C8 173.1(3)
N1 C2 C7 C8 -6.6(4)
C5 C6 C7 C2 3.3(5)
C5 C6 C7 C8 -173.7(3)
C2 C7 C8 C9 -31.4(5)
C6 C7 C8 C9 145.3(3)
C7 C8 C9 C10 1.8(5)
C8 C9 C10 C11 30.9(5)
C8 C9 C10 C15 -146.2(3)
C15 C10 C11 C12 2.0(5)
C9 C10 C11 C12 -175.1(3)
C15 C10 C11 N1 -179.5(3)
C9 C10 C11 N1 3.4(4)
C1 N1 C11 C10 104.7(3)
C2 N1 C11 C10 -67.0(4)
C1 N1 C11 C12 -76.7(4)
C2 N1 C11 C12 111.5(3)
C10 C11 C12 C13 -0.9(5)
N1 C11 C12 C13 -179.4(3)
C11 C12 C13 C14 -1.1(5)
C12 C13 C14 C15 1.9(5)
C13 C14 C15 C10 -0.7(5)
C11 C10 C15 C14 -1.2(5)
C9 C10 C15 C14 176.1(3)
